data_2228606
loop_
_publ_author_name
'Huang, Lei'
'Dong, Jianfang'
'Jing, Buqin'
'Li, Lianzhi'
'Wang, Daqi'

_publ_section_title
;
 [<i>N</i>-(3-Methoxy-2-oxidobenzylidene-\k<i>O</i>^2^)leucinato-\k^2^<i>N</i>,<i>O</i>](1,10-phenanthroline-\k^2^<i>N</i>,<i>N</i>')copper(II)
 monohydrate
;
_journal_coeditor_code XU5077
_journal_issue 12
_journal_name_full 'Acta Crystallographica Section E'
_journal_page_first m1553
_journal_paper_doi 10.1107/S160053681004554X
_journal_volume 66
_journal_year 2010
_chemical_formula_iupac '[Cu (C14 H17 N O4) (C12 H8 N2)], H2 O'
_chemical_formula_moiety 'C26 H25 Cu N3 O4, H2 O'
_chemical_formula_sum 'C26 H27 Cu N3 O5'
_chemical_formula_weight 525.05
_chemical_name_systematic
;
[<i>N</i>-(3-Methoxy-2-oxidobenzylidene-\k<i>O</i>^2^)leucinato-
\k^2^<i>N</i>,<i>O</i>](1,10-phenanthroline-
\k^2^<i>N</i>,<i>N</i>')copper(II) monohydrate
;
_space_group_IT_number 4
_symmetry_cell_setting monoclinic
_symmetry_space_group_name_Hall 'P 2yb'
_symmetry_space_group_name_H-M 'P 1 21 1'
_atom_sites_solution_hydrogens geom
_atom_sites_solution_primary direct
_atom_sites_solution_secondary difmap
_audit_creation_method SHELXL-97
_cell_angle_alpha 90.00
_cell_angle_beta 98.5520(10)
_cell_angle_gamma 90.00
_cell_formula_units_Z 4
_cell_length_a 11.1981(12)
_cell_length_b 10.4190(11)
_cell_length_c 21.298(2)
_cell_measurement_reflns_used 4089
_cell_measurement_temperature 293(2)
_cell_measurement_theta_max 26.7585
_cell_measurement_theta_min 2.1975
_cell_volume 2457.3(4)
_computing_cell_refinement 'SAINT (Siemens, 1996)'
_computing_data_collection 'SMART (Siemens, 1996)'
_computing_data_reduction 'SAINT (Siemens, 1996)'
_computing_molecular_graphics 'SHELXTL (Sheldrick, 2008)'
_computing_publication_material 'SHELXTL (Sheldrick, 2008)'
_computing_structure_refinement 'SHELXTL (Sheldrick, 2008)'
_computing_structure_solution 'SHELXTL (Sheldrick, 2008)'
_diffrn_ambient_temperature 293(2)
_diffrn_measured_fraction_theta_full 0.998
_diffrn_measured_fraction_theta_max 0.998
_diffrn_measurement_device_type 'Bruker SMART 1000 CCD area-detector'
_diffrn_measurement_method '\f and \w'
_diffrn_radiation_monochromator graphite
_diffrn_radiation_source 'fine-focus sealed tube'
_diffrn_radiation_type MoK\a
_diffrn_radiation_wavelength 0.71073
_diffrn_reflns_av_R_equivalents 0.0269
_diffrn_reflns_av_sigmaI/netI 0.0525
_diffrn_reflns_limit_h_max 11
_diffrn_reflns_limit_h_min -13
_diffrn_reflns_limit_k_max 12
_diffrn_reflns_limit_k_min -11
_diffrn_reflns_limit_l_max 25
_diffrn_reflns_limit_l_min -25
_diffrn_reflns_number 12981
_diffrn_reflns_theta_full 25.02
_diffrn_reflns_theta_max 25.02
_diffrn_reflns_theta_min 1.93
_diffrn_standards_number 0
_exptl_absorpt_coefficient_mu 0.931
_exptl_absorpt_correction_T_max 0.7015
_exptl_absorpt_correction_T_min 0.6795
_exptl_absorpt_correction_type multi-scan
_exptl_absorpt_process_details '(SADABS; Sheldrick, 1996)'
_exptl_crystal_colour blue
_exptl_crystal_density_diffrn 1.419
_exptl_crystal_density_method 'not measured'
_exptl_crystal_description block
_exptl_crystal_F_000 1092
_exptl_crystal_size_max 0.45
_exptl_crystal_size_mid 0.43
_exptl_crystal_size_min 0.41
_refine_diff_density_max 0.416
_refine_diff_density_min -0.298
_refine_ls_abs_structure_details 'Flack (1983), 2779 Friedel pairs'
_refine_ls_abs_structure_Flack -0.010(12)
_refine_ls_extinction_method none
_refine_ls_goodness_of_fit_ref 1.006
_refine_ls_hydrogen_treatment constr
_refine_ls_matrix_type full
_refine_ls_number_parameters 637
_refine_ls_number_reflns 7382
_refine_ls_number_restraints 1
_refine_ls_restrained_S_all 1.006
_refine_ls_R_factor_all 0.0603
_refine_ls_R_factor_gt 0.0381
_refine_ls_shift/su_max 0.001
_refine_ls_shift/su_mean 0.000
_refine_ls_structure_factor_coef Fsqd
_refine_ls_weighting_details 'calc w=1/[\s^2^(Fo^2^)+(0.0508P)^2^] where P=(Fo^2^+2Fc^2^)/3'
_refine_ls_weighting_scheme calc
_refine_ls_wR_factor_gt 0.0886
_refine_ls_wR_factor_ref 0.1010
_reflns_number_gt 5544
_reflns_number_total 7382
_reflns_threshold_expression I>2sigma(I)
_cod_data_source_file xu5077.cif
_cod_data_source_block I
_cod_original_cell_volume 2457.3(5)
_cod_original_sg_symbol_H-M 'P 21'
_cod_database_code 2228606
_cod_database_fobs_code 2228606

loop_
_symmetry_equiv_pos_as_xyz
'x, y, z'
'-x, y+1/2, -z'

loop_
_atom_site_type_symbol
_atom_site_label
_atom_site_fract_x
_atom_site_fract_y
_atom_site_fract_z
_atom_site_U_iso_or_equiv
_atom_site_adp_type
_atom_site_calc_flag
_atom_site_refinement_flags
_atom_site_occupancy
_atom_site_disorder_assembly
_atom_site_disorder_group
Cu Cu1 0.19614(5) 0.73977(4) 0.38068(3) 0.03585(18) Uani d . 1 . .
Cu Cu2 0.69306(5) 0.85315(5) 0.88162(3) 0.0400(2) Uani d . 1 . .
N N1 0.3237(3) 0.8364(4) 0.35210(16) 0.0402(9) Uani d . 1 . .
N N2 0.0776(3) 0.6083(4) 0.40247(18) 0.0336(10) Uani d . 1 . .
N N3 0.0348(3) 0.8640(4) 0.3981(2) 0.0388(10) Uani d . 1 . .
N N4 0.8351(3) 0.9294(4) 0.85529(17) 0.0426(10) Uani d . 1 . .
N N5 0.5893(3) 1.0317(4) 0.90173(19) 0.0359(10) Uani d . 1 . .
N N6 0.5344(4) 0.7771(4) 0.9006(2) 0.0427(12) Uani d . 1 . .
O O1 0.1368(3) 0.7246(4) 0.28967(15) 0.0522(10) Uani d . 1 . .
O O2 0.1742(4) 0.7864(4) 0.19411(19) 0.0757(15) Uani d . 1 . .
O O3 0.2733(3) 0.7420(4) 0.46790(14) 0.0348(7) Uani d . 1 . .
O O4 0.3396(3) 0.7325(4) 0.59119(15) 0.0429(8) Uani d . 1 . .
O O5 0.6398(3) 0.8405(5) 0.79026(17) 0.0636(12) Uani d . 1 . .
O O6 0.6919(4) 0.8878(5) 0.69680(19) 0.0940(19) Uani d . 1 . .
O O7 0.7729(3) 0.8381(3) 0.96887(15) 0.0365(8) Uani d . 1 . .
O O8 0.8331(3) 0.8287(3) 1.09201(15) 0.0452(9) Uani d . 1 . .
O O9 0.2665(4) 0.9682(6) 0.1236(2) 0.1102(18) Uani d . 1 . .
H H9A 0.2637 0.9606 0.1631 0.132 Uiso d R 1 . .
H H9B 0.2235 0.9014 0.1151 0.132 Uiso d R 1 . .
O O10 0.7423(5) 0.6893(6) 0.6157(3) 0.138(2) Uani d . 1 . .
H H10A 0.7719 0.7625 0.6266 0.165 Uiso d R 1 . .
H H10B 0.6913 0.7016 0.6410 0.165 Uiso d R 1 . .
C C1 0.2027(5) 0.7795(6) 0.2530(3) 0.0567(16) Uani d . 1 . .
C C2 0.3243(4) 0.8296(6) 0.2836(2) 0.0488(13) Uani d . 1 . .
H H2 0.3389 0.9148 0.2669 0.059 Uiso calc R 1 . .
C C3 0.4194(5) 0.7354(7) 0.2679(2) 0.0638(17) Uani d . 1 . .
H H3A 0.4072 0.7226 0.2223 0.077 Uiso calc R 1 . .
H H3B 0.4054 0.6536 0.2872 0.077 Uiso calc R 1 . .
C C4 0.5513(5) 0.7724(7) 0.2886(3) 0.074(2) Uani d . 1 . .
H H4 0.5634 0.7897 0.3344 0.089 Uiso calc R 1 . .
C C5 0.6332(6) 0.6615(9) 0.2758(3) 0.113(3) Uani d . 1 . .
H H5A 0.6284 0.6492 0.2308 0.170 Uiso calc R 1 . .
H H5B 0.6078 0.5846 0.2948 0.170 Uiso calc R 1 . .
H H5C 0.7150 0.6809 0.2937 0.170 Uiso calc R 1 . .
C C6 0.5864(6) 0.8914(8) 0.2545(4) 0.104(3) Uani d . 1 . .
H H6A 0.6691 0.9128 0.2697 0.156 Uiso calc R 1 . .
H H6B 0.5353 0.9616 0.2626 0.156 Uiso calc R 1 . .
H H6C 0.5771 0.8750 0.2097 0.156 Uiso calc R 1 . .
C C7 0.3970(4) 0.9105(4) 0.3880(2) 0.0404(11) Uani d . 1 . .
H H7 0.4420 0.9684 0.3678 0.048 Uiso calc R 1 . .
C C8 0.4153(4) 0.9117(4) 0.4557(2) 0.0348(10) Uani d . 1 . .
C C9 0.3581(4) 0.8213(4) 0.4918(2) 0.0320(10) Uani d . 1 . .
C C10 0.3961(4) 0.8229(4) 0.5585(2) 0.0370(11) Uani d . 1 . .
C C11 0.4807(4) 0.9088(5) 0.5865(2) 0.0449(12) Uani d . 1 . .
H H11 0.5035 0.9078 0.6303 0.054 Uiso calc R 1 . .
C C12 0.5327(4) 0.9974(5) 0.5497(2) 0.0473(13) Uani d . 1 . .
H H12 0.5887 1.0565 0.5689 0.057 Uiso calc R 1 . .
C C13 0.5018(4) 0.9973(5) 0.4866(3) 0.0430(14) Uani d . 1 . .
H H13 0.5386 1.0556 0.4625 0.052 Uiso calc R 1 . .
C C14 0.3722(5) 0.7327(7) 0.6588(2) 0.0672(17) Uani d . 1 . .
H H14A 0.4585 0.7285 0.6694 0.101 Uiso calc R 1 . .
H H14B 0.3367 0.6597 0.6764 0.101 Uiso calc R 1 . .
H H14C 0.3432 0.8100 0.6759 0.101 Uiso calc R 1 . .
C C15 0.0984(4) 0.4836(5) 0.4038(2) 0.0433(13) Uani d . 1 . .
H H15 0.1702 0.4536 0.3921 0.052 Uiso calc R 1 . .
C C16 0.0177(5) 0.3962(5) 0.4217(3) 0.0496(14) Uani d . 1 . .
H H16 0.0361 0.3091 0.4220 0.060 Uiso calc R 1 . .
C C17 -0.0884(5) 0.4358(5) 0.4388(3) 0.0486(14) Uani d . 1 . .
H H17 -0.1425 0.3767 0.4513 0.058 Uiso calc R 1 . .
C C18 -0.1149(4) 0.5669(4) 0.4373(2) 0.0348(11) Uani d . 1 . .
C C19 -0.0288(4) 0.6520(4) 0.4180(2) 0.0301(11) Uani d . 1 . .
C C20 -0.0515(4) 0.7856(5) 0.4158(2) 0.0358(12) Uani d . 1 . .
C C21 -0.1618(4) 0.8341(5) 0.4321(2) 0.0410(12) Uani d . 1 . .
C C22 -0.1788(5) 0.9677(5) 0.4294(3) 0.0559(16) Uani d . 1 . .
H H22 -0.2489 1.0037 0.4403 0.067 Uiso calc R 1 . .
C C23 -0.0921(5) 1.0440(5) 0.4107(3) 0.0606(17) Uani d . 1 . .
H H23 -0.1033 1.1324 0.4083 0.073 Uiso calc R 1 . .
C C24 0.0125(5) 0.9904(5) 0.3953(3) 0.0566(16) Uani d . 1 . .
H H24 0.0702 1.0446 0.3823 0.068 Uiso calc R 1 . .
C C25 -0.2228(4) 0.6194(6) 0.4546(2) 0.0492(14) Uani d . 1 . .
H H25 -0.2793 0.5644 0.4679 0.059 Uiso calc R 1 . .
C C26 -0.2453(4) 0.7458(6) 0.4521(2) 0.0486(13) Uani d . 1 . .
H H26 -0.3169 0.7763 0.4637 0.058 Uiso calc R 1 . .
C C27 0.7124(5) 0.8792(7) 0.7547(3) 0.0681(19) Uani d . 1 . .
C C28 0.8379(4) 0.9240(6) 0.7871(2) 0.0506(13) Uani d . 1 . .
H H28 0.8577 1.0083 0.7711 0.061 Uiso calc R 1 . .
C C29 0.9290(5) 0.8203(6) 0.7707(3) 0.0612(18) Uani d . 1 . .
H H29A 0.9089 0.7395 0.7893 0.073 Uiso calc R 1 . .
H H29B 0.9169 0.8090 0.7250 0.073 Uiso calc R 1 . .
C C30 1.0599(5) 0.8464(7) 0.7920(3) 0.0636(17) Uani d . 1 . .
H H30 1.0732 0.8544 0.8384 0.076 Uiso calc R 1 . .
C C31 1.1342(6) 0.7372(9) 0.7741(3) 0.094(2) Uani d . 1 . .
H H31A 1.1273 0.7323 0.7287 0.141 Uiso calc R 1 . .
H H31B 1.1059 0.6586 0.7902 0.141 Uiso calc R 1 . .
H H31C 1.2172 0.7505 0.7919 0.141 Uiso calc R 1 . .
C C32 1.1026(6) 0.9700(8) 0.7637(4) 0.100(3) Uani d . 1 . .
H H32A 1.1055 0.9577 0.7193 0.150 Uiso calc R 1 . .
H H32B 1.1817 0.9918 0.7850 0.150 Uiso calc R 1 . .
H H32C 1.0474 1.0383 0.7691 0.150 Uiso calc R 1 . .
C C33 0.9021(4) 1.0065(5) 0.8911(2) 0.0412(11) Uani d . 1 . .
H H33 0.9494 1.0630 0.8717 0.049 Uiso calc R 1 . .
C C34 0.9109(4) 1.0140(4) 0.9588(2) 0.0368(11) Uani d . 1 . .
C C35 0.8521(3) 0.9214(4) 0.9934(2) 0.0326(10) Uani d . 1 . .
C C36 0.8865(3) 0.9238(4) 1.0618(2) 0.0332(10) Uani d . 1 . .
C C37 0.9640(4) 1.0140(5) 1.0907(2) 0.0430(12) Uani d . 1 . .
H H37 0.9846 1.0128 1.1346 0.052 Uiso calc R 1 . .
C C38 1.0132(4) 1.1088(5) 1.0552(3) 0.0480(13) Uani d . 1 . .
H H38 1.0622 1.1730 1.0756 0.058 Uiso calc R 1 . .
C C39 0.9887(4) 1.1058(5) 0.9915(3) 0.0434(13) Uani d . 1 . .
H H39 1.0245 1.1665 0.9682 0.052 Uiso calc R 1 . .
C C40 0.8619(5) 0.8225(6) 1.1594(2) 0.0650(18) Uani d . 1 . .
H H40A 0.9475 0.8123 1.1711 0.097 Uiso calc R 1 . .
H H40B 0.8211 0.7507 1.1749 0.097 Uiso calc R 1 . .
H H40C 0.8365 0.9003 1.1777 0.097 Uiso calc R 1 . .
C C41 0.6150(5) 1.1534(5) 0.9030(2) 0.0462(14) Uani d . 1 . .
H H41 0.6885 1.1782 0.8914 0.055 Uiso calc R 1 . .
C C42 0.5391(4) 1.2499(5) 0.9208(2) 0.0451(13) Uani d . 1 . .
H H42 0.5613 1.3359 0.9206 0.054 Uiso calc R 1 . .
C C43 0.4313(4) 1.2134(5) 0.9384(2) 0.0476(14) Uani d . 1 . .
H H43 0.3795 1.2749 0.9509 0.057 Uiso calc R 1 . .
C C44 0.3996(4) 1.0850(5) 0.9375(2) 0.0378(12) Uani d . 1 . .
C C45 0.4820(4) 0.9955(5) 0.9187(2) 0.0317(11) Uani d . 1 . .
C C46 0.4529(4) 0.8625(5) 0.9170(2) 0.0357(12) Uani d . 1 . .
C C47 0.3416(4) 0.8224(5) 0.9327(2) 0.0417(13) Uani d . 1 . .
C C48 0.3171(5) 0.6905(6) 0.9303(3) 0.0559(16) Uani d . 1 . .
H H48 0.2445 0.6600 0.9407 0.067 Uiso calc R 1 . .
C C49 0.3979(5) 0.6082(5) 0.9129(3) 0.0568(15) Uani d . 1 . .
H H49 0.3808 0.5208 0.9105 0.068 Uiso calc R 1 . .
C C50 0.5081(5) 0.6536(5) 0.8984(3) 0.0539(16) Uani d . 1 . .
H H50 0.5641 0.5955 0.8870 0.065 Uiso calc R 1 . .
C C51 0.2882(4) 1.0414(5) 0.9544(2) 0.0494(14) Uani d . 1 . .
H H51 0.2347 1.1003 0.9676 0.059 Uiso calc R 1 . .
C C52 0.2598(4) 0.9170(6) 0.9517(3) 0.0487(15) Uani d . 1 . .
H H52 0.1859 0.8907 0.9622 0.058 Uiso calc R 1 . .

loop_
_atom_site_aniso_label
_atom_site_aniso_U_11
_atom_site_aniso_U_22
_atom_site_aniso_U_33
_atom_site_aniso_U_12
_atom_site_aniso_U_13
_atom_site_aniso_U_23
Cu1 0.0293(4) 0.0392(4) 0.0409(4) -0.0066(3) 0.0113(3) -0.0029(3)
Cu2 0.0304(4) 0.0484(4) 0.0421(4) 0.0046(3) 0.0083(3) -0.0029(3)
N1 0.034(2) 0.052(3) 0.038(2) -0.0060(19) 0.0152(17) 0.000(2)
N2 0.032(2) 0.033(2) 0.038(2) -0.0035(18) 0.0112(17) -0.0033(19)
N3 0.031(2) 0.033(2) 0.053(3) -0.009(2) 0.0092(19) 0.000(2)
N4 0.032(2) 0.062(3) 0.035(2) 0.009(2) 0.0097(17) 0.008(2)
N5 0.031(2) 0.034(3) 0.044(3) 0.0055(18) 0.0093(18) 0.002(2)
N6 0.037(3) 0.043(3) 0.048(3) -0.0005(19) 0.008(2) -0.0031(19)
O1 0.044(2) 0.071(3) 0.042(2) -0.021(2) 0.0089(16) -0.004(2)
O2 0.063(3) 0.124(4) 0.038(2) -0.022(2) 0.0001(19) 0.011(2)
O3 0.0316(17) 0.0334(17) 0.0404(19) -0.0082(16) 0.0088(14) -0.0032(18)
O4 0.0490(19) 0.0399(19) 0.040(2) -0.0017(17) 0.0069(15) 0.0037(18)
O5 0.038(2) 0.107(4) 0.046(2) -0.001(2) 0.0070(18) -0.005(2)
O6 0.064(3) 0.177(6) 0.039(2) 0.017(3) 0.004(2) 0.007(3)
O7 0.0317(18) 0.036(2) 0.042(2) -0.0040(16) 0.0067(15) 0.0003(17)
O8 0.0455(19) 0.050(2) 0.041(2) -0.0049(17) 0.0096(16) 0.0081(17)
O9 0.067(3) 0.128(5) 0.139(4) 0.008(3) 0.027(3) 0.050(4)
O10 0.139(5) 0.098(4) 0.176(6) 0.000(4) 0.024(4) -0.028(4)
C1 0.043(3) 0.076(5) 0.052(4) -0.007(3) 0.008(3) -0.002(3)
C2 0.044(3) 0.065(4) 0.041(3) -0.012(3) 0.018(2) 0.000(3)
C3 0.055(3) 0.095(5) 0.045(3) -0.010(4) 0.020(3) -0.019(4)
C4 0.053(4) 0.121(7) 0.053(4) 0.001(4) 0.021(3) -0.015(4)
C5 0.084(5) 0.166(10) 0.098(6) 0.035(6) 0.039(4) -0.003(6)
C6 0.066(5) 0.138(8) 0.116(6) -0.029(5) 0.040(4) -0.023(5)
C7 0.037(3) 0.036(3) 0.053(3) -0.008(2) 0.022(2) -0.002(2)
C8 0.030(2) 0.030(2) 0.046(3) -0.0021(19) 0.013(2) -0.005(2)
C9 0.027(2) 0.027(3) 0.045(3) 0.0041(18) 0.0135(19) -0.004(2)
C10 0.033(2) 0.033(3) 0.045(3) 0.004(2) 0.007(2) 0.000(2)
C11 0.036(3) 0.046(3) 0.051(3) 0.000(2) 0.002(2) -0.007(2)
C12 0.033(3) 0.041(3) 0.065(4) -0.007(2) 0.001(2) -0.011(3)
C13 0.027(2) 0.038(3) 0.066(4) -0.009(2) 0.012(3) -0.008(3)
C14 0.083(4) 0.073(4) 0.047(4) -0.007(4) 0.015(3) 0.007(3)
C15 0.039(3) 0.039(3) 0.053(3) -0.003(2) 0.010(2) -0.005(3)
C16 0.054(3) 0.026(3) 0.070(4) -0.009(2) 0.012(3) -0.004(2)
C17 0.042(3) 0.044(4) 0.060(4) -0.013(3) 0.012(3) -0.001(3)
C18 0.029(2) 0.034(3) 0.041(3) -0.006(2) 0.003(2) 0.001(2)
C19 0.026(2) 0.028(3) 0.036(3) -0.004(2) 0.006(2) -0.003(2)
C20 0.034(3) 0.036(3) 0.038(3) -0.002(2) 0.007(2) 0.000(2)
C21 0.033(3) 0.037(3) 0.055(3) 0.006(2) 0.012(2) -0.006(3)
C22 0.042(3) 0.047(4) 0.078(4) 0.012(3) 0.006(3) -0.005(3)
C23 0.049(3) 0.029(3) 0.104(5) 0.005(3) 0.011(3) 0.007(3)
C24 0.053(4) 0.035(3) 0.083(4) -0.006(3) 0.014(3) 0.008(3)
C25 0.034(3) 0.051(4) 0.067(4) -0.010(3) 0.022(2) 0.002(3)
C26 0.033(3) 0.054(4) 0.063(3) 0.005(3) 0.018(2) 0.002(3)
C27 0.048(3) 0.108(6) 0.046(4) 0.028(3) -0.002(3) -0.008(3)
C28 0.044(3) 0.070(4) 0.039(3) 0.006(3) 0.012(2) 0.009(3)
C29 0.045(3) 0.094(5) 0.049(3) 0.017(3) 0.021(3) 0.006(3)
C30 0.045(3) 0.102(5) 0.045(4) 0.018(4) 0.014(3) 0.012(4)
C31 0.064(4) 0.133(6) 0.091(5) 0.034(5) 0.031(4) 0.016(5)
C32 0.061(4) 0.108(6) 0.139(7) -0.007(4) 0.039(4) 0.004(6)
C33 0.029(2) 0.048(3) 0.050(3) 0.006(2) 0.017(2) 0.010(2)
C34 0.029(2) 0.036(3) 0.046(3) 0.003(2) 0.0073(19) 0.004(2)
C35 0.027(2) 0.027(2) 0.046(3) 0.0077(19) 0.0124(19) 0.004(2)
C36 0.026(2) 0.030(3) 0.044(3) 0.0000(19) 0.0057(19) 0.004(2)
C37 0.034(2) 0.050(3) 0.045(3) 0.000(2) 0.007(2) -0.009(2)
C38 0.036(3) 0.040(3) 0.068(4) -0.008(2) 0.005(2) -0.011(3)
C39 0.034(3) 0.038(3) 0.061(4) -0.007(2) 0.015(3) 0.004(3)
C40 0.065(4) 0.090(5) 0.041(3) -0.016(3) 0.013(3) 0.006(3)
C41 0.040(3) 0.046(4) 0.054(3) 0.004(2) 0.009(2) 0.014(3)
C42 0.047(3) 0.034(3) 0.052(3) 0.007(2) 0.000(2) 0.001(3)
C43 0.039(3) 0.047(4) 0.058(3) 0.015(2) 0.011(2) 0.004(3)
C44 0.032(3) 0.040(3) 0.042(3) 0.003(2) 0.007(2) 0.000(3)
C45 0.026(2) 0.038(3) 0.031(3) 0.003(2) 0.0031(19) 0.002(2)
C46 0.022(2) 0.049(3) 0.035(3) 0.000(2) 0.0030(19) -0.001(3)
C47 0.036(3) 0.040(3) 0.048(3) -0.002(2) 0.002(2) 0.002(3)
C48 0.035(3) 0.064(4) 0.067(4) -0.005(3) 0.003(3) 0.012(3)
C49 0.057(4) 0.029(3) 0.080(4) -0.009(3) -0.002(3) -0.001(3)
C50 0.048(3) 0.044(4) 0.069(4) 0.002(3) 0.006(3) -0.011(3)
C51 0.037(3) 0.052(4) 0.061(4) 0.010(3) 0.015(2) 0.001(3)
C52 0.023(3) 0.068(4) 0.056(4) 0.000(3) 0.011(2) 0.008(3)

loop_
_atom_type_symbol
_atom_type_description
_atom_type_scat_dispersion_real
_atom_type_scat_dispersion_imag
_atom_type_scat_source
C C 0.0033 0.0016 'International Tables Vol C Tables 4.2.6.8 and 6.1.1.4'
H H 0.0000 0.0000 'International Tables Vol C Tables 4.2.6.8 and 6.1.1.4'
N N 0.0061 0.0033 'International Tables Vol C Tables 4.2.6.8 and 6.1.1.4'
O O 0.0106 0.0060 'International Tables Vol C Tables 4.2.6.8 and 6.1.1.4'
Cu Cu 0.3201 1.2651 'International Tables Vol C Tables 4.2.6.8 and 6.1.1.4'

loop_
_geom_angle_atom_site_label_1
_geom_angle_atom_site_label_2
_geom_angle_atom_site_label_3
_geom_angle_site_symmetry_1
_geom_angle_site_symmetry_3
_geom_angle
_geom_angle_publ_flag
N1 Cu1 O3 . . 92.92(14) .
N1 Cu1 O1 . . 83.54(15) .
O3 Cu1 O1 . . 172.26(15) .
N1 Cu1 N2 . . 168.34(16) .
O3 Cu1 N2 . . 90.15(15) .
O1 Cu1 N2 . . 92.01(16) .
N1 Cu1 N3 . . 113.34(16) .
O3 Cu1 N3 . . 95.04(14) .
O1 Cu1 N3 . . 92.68(15) .
N2 Cu1 N3 . . 77.54(14) .
N4 Cu2 O7 . . 91.66(14) .
N4 Cu2 O5 . . 83.18(16) .
O7 Cu2 O5 . . 167.25(17) .
N4 Cu2 N6 . . 174.25(17) .
O7 Cu2 N6 . . 94.02(16) .
O5 Cu2 N6 . . 91.43(18) .
N4 Cu2 N5 . . 100.62(15) .
O7 Cu2 N5 . . 93.51(15) .
O5 Cu2 N5 . . 98.88(17) .
N6 Cu2 N5 . . 78.18(15) .
C7 N1 C2 . . 121.6(4) ?
C7 N1 Cu1 . . 124.3(3) ?
C2 N1 Cu1 . . 113.9(3) ?
C15 N2 C19 . . 118.8(4) ?
C15 N2 Cu1 . . 123.8(3) ?
C19 N2 Cu1 . . 117.4(3) ?
C24 N3 C20 . . 117.9(4) ?
C24 N3 Cu1 . . 133.8(4) ?
C20 N3 Cu1 . . 108.3(3) ?
C33 N4 C28 . . 121.6(4) ?
C33 N4 Cu2 . . 121.5(3) ?
C28 N4 Cu2 . . 114.4(3) ?
C41 N5 C45 . . 117.9(4) ?
C41 N5 Cu2 . . 133.3(4) ?
C45 N5 Cu2 . . 108.7(3) ?
C50 N6 C46 . . 119.5(5) ?
C50 N6 Cu2 . . 124.7(4) ?
C46 N6 Cu2 . . 115.8(3) ?
C1 O1 Cu1 . . 115.1(3) ?
C9 O3 Cu1 . . 125.4(3) ?
C10 O4 C14 . . 116.0(4) ?
C27 O5 Cu2 . . 116.7(4) ?
C35 O7 Cu2 . . 121.5(3) ?
C36 O8 C40 . . 117.3(4) ?
H9A O9 H9B . . 91.9 ?
H10A O10 H10B . . 88.0 ?
O2 C1 O1 . . 123.4(5) ?
O2 C1 C2 . . 119.5(5) ?
O1 C1 C2 . . 116.9(5) ?
N1 C2 C1 . . 108.1(4) ?
N1 C2 C3 . . 111.0(4) ?
C1 C2 C3 . . 107.3(4) ?
N1 C2 H2 . . 110.1 ?
C1 C2 H2 . . 110.1 ?
C3 C2 H2 . . 110.1 ?
C2 C3 C4 . . 116.9(5) ?
C2 C3 H3A . . 108.1 ?
C4 C3 H3A . . 108.1 ?
C2 C3 H3B . . 108.1 ?
C4 C3 H3B . . 108.1 ?
H3A C3 H3B . . 107.3 ?
C6 C4 C5 . . 109.1(6) ?
C6 C4 C3 . . 112.1(6) ?
C5 C4 C3 . . 109.8(6) ?
C6 C4 H4 . . 108.6 ?
C5 C4 H4 . . 108.6 ?
C3 C4 H4 . . 108.6 ?
C4 C5 H5A . . 109.5 ?
C4 C5 H5B . . 109.5 ?
H5A C5 H5B . . 109.5 ?
C4 C5 H5C . . 109.5 ?
H5A C5 H5C . . 109.5 ?
H5B C5 H5C . . 109.5 ?
C4 C6 H6A . . 109.5 ?
C4 C6 H6B . . 109.5 ?
H6A C6 H6B . . 109.5 ?
C4 C6 H6C . . 109.5 ?
H6A C6 H6C . . 109.5 ?
H6B C6 H6C . . 109.5 ?
N1 C7 C8 . . 125.9(4) ?
N1 C7 H7 . . 117.0 ?
C8 C7 H7 . . 117.0 ?
C13 C8 C7 . . 117.7(4) ?
C13 C8 C9 . . 120.0(4) ?
C7 C8 C9 . . 122.0(4) ?
O3 C9 C10 . . 119.4(4) ?
O3 C9 C8 . . 124.6(4) ?
C10 C9 C8 . . 116.0(4) ?
C11 C10 O4 . . 124.4(4) ?
C11 C10 C9 . . 121.7(4) ?
O4 C10 C9 . . 113.8(4) ?
C10 C11 C12 . . 120.5(4) ?
C10 C11 H11 . . 119.8 ?
C12 C11 H11 . . 119.8 ?
C13 C12 C11 . . 119.8(5) ?
C13 C12 H12 . . 120.1 ?
C11 C12 H12 . . 120.1 ?
C12 C13 C8 . . 121.9(5) ?
C12 C13 H13 . . 119.0 ?
C8 C13 H13 . . 119.0 ?
O4 C14 H14A . . 109.5 ?
O4 C14 H14B . . 109.5 ?
H14A C14 H14B . . 109.5 ?
O4 C14 H14C . . 109.5 ?
H14A C14 H14C . . 109.5 ?
H14B C14 H14C . . 109.5 ?
N2 C15 C16 . . 122.4(5) ?
N2 C15 H15 . . 118.8 ?
C16 C15 H15 . . 118.8 ?
C17 C16 C15 . . 120.7(5) ?
C17 C16 H16 . . 119.7 ?
C15 C16 H16 . . 119.7 ?
C16 C17 C18 . . 118.8(5) ?
C16 C17 H17 . . 120.6 ?
C18 C17 H17 . . 120.6 ?
C17 C18 C19 . . 117.9(4) ?
C17 C18 C25 . . 123.7(5) ?
C19 C18 C25 . . 118.4(4) ?
N2 C19 C18 . . 121.3(4) ?
N2 C19 C20 . . 118.7(4) ?
C18 C19 C20 . . 120.0(4) ?
N3 C20 C19 . . 118.0(4) ?
N3 C20 C21 . . 122.1(5) ?
C19 C20 C21 . . 119.9(4) ?
C22 C21 C26 . . 124.2(5) ?
C22 C21 C20 . . 117.3(5) ?
C26 C21 C20 . . 118.5(5) ?
C23 C22 C21 . . 119.5(5) ?
C23 C22 H22 . . 120.2 ?
C21 C22 H22 . . 120.2 ?
C22 C23 C24 . . 120.1(5) ?
C22 C23 H23 . . 119.9 ?
C24 C23 H23 . . 119.9 ?
N3 C24 C23 . . 123.0(5) ?
N3 C24 H24 . . 118.5 ?
C23 C24 H24 . . 118.5 ?
C26 C25 C18 . . 121.9(5) ?
C26 C25 H25 . . 119.0 ?
C18 C25 H25 . . 119.0 ?
C25 C26 C21 . . 121.3(5) ?
C25 C26 H26 . . 119.4 ?
C21 C26 H26 . . 119.4 ?
O6 C27 O5 . . 126.1(6) ?
O6 C27 C28 . . 116.9(6) ?
O5 C27 C28 . . 117.0(5) ?
N4 C28 C27 . . 107.7(4) ?
N4 C28 C29 . . 111.2(4) ?
C27 C28 C29 . . 105.8(5) ?
N4 C28 H28 . . 110.6 ?
C27 C28 H28 . . 110.6 ?
C29 C28 H28 . . 110.6 ?
C30 C29 C28 . . 116.8(5) ?
C30 C29 H29A . . 108.1 ?
C28 C29 H29A . . 108.1 ?
C30 C29 H29B . . 108.1 ?
C28 C29 H29B . . 108.1 ?
H29A C29 H29B . . 107.3 ?
C31 C30 C29 . . 110.1(6) ?
C31 C30 C32 . . 108.9(5) ?
C29 C30 C32 . . 112.6(5) ?
C31 C30 H30 . . 108.4 ?
C29 C30 H30 . . 108.4 ?
C32 C30 H30 . . 108.4 ?
C30 C31 H31A . . 109.5 ?
C30 C31 H31B . . 109.5 ?
H31A C31 H31B . . 109.5 ?
C30 C31 H31C . . 109.5 ?
H31A C31 H31C . . 109.5 ?
H31B C31 H31C . . 109.5 ?
C30 C32 H32A . . 109.5 ?
C30 C32 H32B . . 109.5 ?
H32A C32 H32B . . 109.5 ?
C30 C32 H32C . . 109.5 ?
H32A C32 H32C . . 109.5 ?
H32B C32 H32C . . 109.5 ?
N4 C33 C34 . . 125.7(4) ?
N4 C33 H33 . . 117.1 ?
C34 C33 H33 . . 117.1 ?
C39 C34 C33 . . 118.7(4) ?
C39 C34 C35 . . 120.1(4) ?
C33 C34 C35 . . 120.9(4) ?
O7 C35 C34 . . 125.7(4) ?
O7 C35 C36 . . 118.8(4) ?
C34 C35 C36 . . 115.5(4) ?
C37 C36 O8 . . 125.5(4) ?
C37 C36 C35 . . 121.5(4) ?
O8 C36 C35 . . 113.0(4) ?
C36 C37 C38 . . 121.1(4) ?
C36 C37 H37 . . 119.4 ?
C38 C37 H37 . . 119.4 ?
C39 C38 C37 . . 119.2(5) ?
C39 C38 H38 . . 120.4 ?
C37 C38 H38 . . 120.4 ?
C38 C39 C34 . . 122.2(5) ?
C38 C39 H39 . . 118.9 ?
C34 C39 H39 . . 118.9 ?
O8 C40 H40A . . 109.5 ?
O8 C40 H40B . . 109.5 ?
H40A C40 H40B . . 109.5 ?
O8 C40 H40C . . 109.5 ?
H40A C40 H40C . . 109.5 ?
H40B C40 H40C . . 109.5 ?
N5 C41 C42 . . 124.3(5) ?
N5 C41 H41 . . 117.9 ?
C42 C41 H41 . . 117.9 ?
C43 C42 C41 . . 117.9(5) ?
C43 C42 H42 . . 121.0 ?
C41 C42 H42 . . 121.0 ?
C42 C43 C44 . . 119.9(5) ?
C42 C43 H43 . . 120.0 ?
C44 C43 H43 . . 120.0 ?
C43 C44 C45 . . 117.8(4) ?
C43 C44 C51 . . 122.5(5) ?
C45 C44 C51 . . 119.7(5) ?
N5 C45 C44 . . 122.2(4) ?
N5 C45 C46 . . 118.2(4) ?
C44 C45 C46 . . 119.6(4) ?
N6 C46 C47 . . 121.5(5) ?
N6 C46 C45 . . 119.0(4) ?
C47 C46 C45 . . 119.5(4) ?
C46 C47 C48 . . 117.4(5) ?
C46 C47 C52 . . 119.1(5) ?
C48 C47 C52 . . 123.4(5) ?
C49 C48 C47 . . 120.1(5) ?
C49 C48 H48 . . 120.0 ?
C47 C48 H48 . . 120.0 ?
C48 C49 C50 . . 120.0(5) ?
C48 C49 H49 . . 120.0 ?
C50 C49 H49 . . 120.0 ?
N6 C50 C49 . . 121.5(5) ?
N6 C50 H50 . . 119.2 ?
C49 C50 H50 . . 119.2 ?
C52 C51 C44 . . 120.7(5) ?
C52 C51 H51 . . 119.6 ?
C44 C51 H51 . . 119.6 ?
C51 C52 C47 . . 121.3(5) ?
C51 C52 H52 . . 119.4 ?
C47 C52 H52 . . 119.4 ?

loop_
_geom_bond_atom_site_label_1
_geom_bond_atom_site_label_2
_geom_bond_site_symmetry_2
_geom_bond_distance
_geom_bond_publ_flag
Cu1 N1 . 1.919(4) y
Cu1 N2 . 2.010(4) y
Cu1 N3 . 2.298(4) y
Cu1 O1 . 1.960(3) y
Cu1 O3 . 1.929(3) y
Cu2 N4 . 1.934(4) y
Cu2 N5 . 2.268(4) y
Cu2 N6 . 2.039(4) y
Cu2 O5 . 1.953(4) y
Cu2 O7 . 1.945(3) y
N1 C7 . 1.291(5) ?
N1 C2 . 1.461(5) ?
N2 C15 . 1.319(6) ?
N2 C19 . 1.361(6) ?
N3 C24 . 1.341(7) ?
N3 C20 . 1.360(6) ?
N4 C33 . 1.273(6) ?
N4 C28 . 1.458(6) ?
N5 C41 . 1.300(6) ?
N5 C45 . 1.359(5) ?
N6 C50 . 1.319(7) ?
N6 C46 . 1.357(6) ?
O1 C1 . 1.286(6) ?
O2 C1 . 1.249(6) ?
O3 C9 . 1.303(5) ?
O4 C10 . 1.379(5) ?
O4 C14 . 1.431(5) ?
O5 C27 . 1.258(7) ?
O6 C27 . 1.223(6) ?
O7 C35 . 1.293(5) ?
O8 C36 . 1.366(5) ?
O8 C40 . 1.426(6) ?
O9 H9A . 0.8501 ?
O9 H9B . 0.8500 ?
O10 H10A . 0.8500 ?
O10 H10B . 0.8500 ?
C1 C2 . 1.512(7) ?
C2 C3 . 1.521(8) ?
C2 H2 . 0.9800 ?
C3 C4 . 1.527(7) ?
C3 H3A . 0.9700 ?
C3 H3B . 0.9700 ?
C4 C6 . 1.518(10) ?
C4 C5 . 1.525(9) ?
C4 H4 . 0.9800 ?
C5 H5A . 0.9600 ?
C5 H5B . 0.9600 ?
C5 H5C . 0.9600 ?
C6 H6A . 0.9600 ?
C6 H6B . 0.9600 ?
C6 H6C . 0.9600 ?
C7 C8 . 1.426(6) ?
C7 H7 . 0.9300 ?
C8 C13 . 1.406(6) ?
C8 C9 . 1.427(6) ?
C9 C10 . 1.422(6) ?
C10 C11 . 1.373(6) ?
C11 C12 . 1.394(7) ?
C11 H11 . 0.9300 ?
C12 C13 . 1.336(7) ?
C12 H12 . 0.9300 ?
C13 H13 . 0.9300 ?
C14 H14A . 0.9600 ?
C14 H14B . 0.9600 ?
C14 H14C . 0.9600 ?
C15 C16 . 1.376(7) ?
C15 H15 . 0.9300 ?
C16 C17 . 1.358(7) ?
C16 H16 . 0.9300 ?
C17 C18 . 1.398(7) ?
C17 H17 . 0.9300 ?
C18 C19 . 1.414(6) ?
C18 C25 . 1.424(7) ?
C19 C20 . 1.415(6) ?
C20 C21 . 1.425(6) ?
C21 C22 . 1.405(7) ?
C21 C26 . 1.421(7) ?
C22 C23 . 1.360(7) ?
C22 H22 . 0.9300 ?
C23 C24 . 1.380(7) ?
C23 H23 . 0.9300 ?
C24 H24 . 0.9300 ?
C25 C26 . 1.340(7) ?
C25 H25 . 0.9300 ?
C26 H26 . 0.9300 ?
C27 C28 . 1.543(7) ?
C28 C29 . 1.560(7) ?
C28 H28 . 0.9800 ?
C29 C30 . 1.494(7) ?
C29 H29A . 0.9700 ?
C29 H29B . 0.9700 ?
C30 C31 . 1.492(9) ?
C30 C32 . 1.529(10) ?
C30 H30 . 0.9800 ?
C31 H31A . 0.9600 ?
C31 H31B . 0.9600 ?
C31 H31C . 0.9600 ?
C32 H32A . 0.9600 ?
C32 H32B . 0.9600 ?
C32 H32C . 0.9600 ?
C33 C34 . 1.432(6) ?
C33 H33 . 0.9300 ?
C34 C39 . 1.406(6) ?
C34 C35 . 1.433(6) ?
C35 C36 . 1.449(6) ?
C36 C37 . 1.363(6) ?
C37 C38 . 1.405(7) ?
C37 H37 . 0.9300 ?
C38 C39 . 1.346(7) ?
C38 H38 . 0.9300 ?
C39 H39 . 0.9300 ?
C40 H40A . 0.9600 ?
C40 H40B . 0.9600 ?
C40 H40C . 0.9600 ?
C41 C42 . 1.405(7) ?
C41 H41 . 0.9300 ?
C42 C43 . 1.370(7) ?
C42 H42 . 0.9300 ?
C43 C44 . 1.384(7) ?
C43 H43 . 0.9300 ?
C44 C45 . 1.411(6) ?
C44 C51 . 1.423(7) ?
C45 C46 . 1.423(7) ?
C46 C47 . 1.400(6) ?
C47 C48 . 1.401(8) ?
C47 C52 . 1.444(7) ?
C48 C49 . 1.338(7) ?
C48 H48 . 0.9300 ?
C49 C50 . 1.398(8) ?
C49 H49 . 0.9300 ?
C50 H50 . 0.9300 ?
C51 C52 . 1.334(7) ?
C51 H51 . 0.9300 ?
C52 H52 . 0.9300 ?

loop_
_geom_hbond_atom_site_label_D
_geom_hbond_atom_site_label_H
_geom_hbond_atom_site_label_A
_geom_hbond_site_symmetry_A
_geom_hbond_distance_DH
_geom_hbond_distance_HA
_geom_hbond_distance_DA
_geom_hbond_angle_DHA
O9 H9A O2 . 0.85 2.22 2.715(7) 117
O9 H9B O2 . 0.85 2.20 2.715(7) 119
O10 H10A O6 . 0.85 2.27 2.805(8) 121
O10 H10B O6 . 0.85 2.27 2.805(8) 121
C24 H24 O10 2_656 0.93 2.58 3.476(8) 161.6
C40 H40A O2 1_656 0.96 2.53 3.486(7) 176.2
C43 H43 O8 2_657 0.93 2.48 3.172(6) 130.9
C50 H50 O9 2_646 0.93 2.35 3.268(7) 167.7
C25 H25 Cg1 2_546 0.93 2.51 3.426(6) 168

loop_
_geom_torsion_atom_site_label_1
_geom_torsion_atom_site_label_2
_geom_torsion_atom_site_label_3
_geom_torsion_atom_site_label_4
_geom_torsion_site_symmetry_1
_geom_torsion_site_symmetry_2
_geom_torsion_site_symmetry_3
_geom_torsion_site_symmetry_4
_geom_torsion
_geom_torsion_publ_flag
C1 C2 C3 C4 . . . . 174.4(5) ?
